data_4121492
loop_
_publ_author_name
'Shen, Jingmei'
'Yap, Glenn P. A.'
'Theopold, Klaus H.'

_publ_section_title
;
 Chromium mediated reductive coupling of isonitrile forms unusual
 heterocycles.
;
_journal_issue 9
_journal_name_full 'Journal of the American Chemical Society'
_journal_page_first 3382
_journal_page_last 3384
_journal_paper_doi 10.1021/ja501291p
_journal_volume 136
_journal_year 2014
_chemical_formula_sum 'C80 H116 Cr2 N8'
_chemical_formula_weight 1293.80
_chemical_name_systematic
; 
 ? 
;
_space_group_crystal_system monoclinic
_space_group_IT_number 14
_space_group_name_Hall '-P 2ybc'
_space_group_name_H-M_alt 'P 1 21/c 1'
_symmetry_space_group_name_Hall '-P 2ybc'
_symmetry_space_group_name_H-M 'P 1 21/c 1'
_atom_sites_solution_hydrogens mixed
_audit_creation_method SHELXL-2013
_cell_angle_alpha 90
_cell_angle_beta 99.11(2)
_cell_angle_gamma 90
_cell_formula_units_Z 4
_cell_length_a 12.7240(12)
_cell_length_b 15.6220(16)
_cell_length_c 37.400(4)
_cell_measurement_reflns_used 825
_cell_measurement_temperature 200(2)
_cell_measurement_theta_max 17.92
_cell_measurement_theta_min 2.21
_cell_volume 7340.4(14)
_computing_cell_refinement 'Bruker SMART'
_computing_data_collection 'Bruker SMART'
_computing_data_reduction 'Bruker SAINT'
_computing_molecular_graphics 'Bruker SHELXTL'
_computing_publication_material 'Bruker SHELXTL'
_computing_structure_refinement 'SHELXL-2013 (Sheldrick, 2013)'
_computing_structure_solution 'Bruker SHELXTL'
_diffrn_ambient_temperature 200(2)
_diffrn_detector_area_resol_mean 8.33
_diffrn_measured_fraction_theta_full 0.999
_diffrn_measured_fraction_theta_max 0.987
_diffrn_measurement_device_type 'Bruker AXS APEX diffractometer'
_diffrn_measurement_method '\f and \w scans'
_diffrn_radiation_type MoK\a
_diffrn_radiation_wavelength 0.71073
_diffrn_reflns_av_R_equivalents 0.0901
_diffrn_reflns_av_unetI/netI 0.0530
_diffrn_reflns_Laue_measured_fraction_full 0.999
_diffrn_reflns_Laue_measured_fraction_max 0.987
_diffrn_reflns_limit_h_max 16
_diffrn_reflns_limit_h_min -17
_diffrn_reflns_limit_k_max 20
_diffrn_reflns_limit_k_min -20
_diffrn_reflns_limit_l_max 50
_diffrn_reflns_limit_l_min -50
_diffrn_reflns_number 71994
_diffrn_reflns_point_group_measured_fraction_full 0.999
_diffrn_reflns_point_group_measured_fraction_max 0.987
_diffrn_reflns_theta_full 25.000
_diffrn_reflns_theta_max 28.592
_diffrn_reflns_theta_min 1.810
_exptl_absorpt_coefficient_mu 0.344
_exptl_absorpt_correction_T_max 0.7457
_exptl_absorpt_correction_T_min 0.5589
_exptl_absorpt_correction_type multi-scan
_exptl_absorpt_process_details 'APEX2 (Bruker, 2007)'
_exptl_crystal_colour brown
_exptl_crystal_density_diffrn 1.171
_exptl_crystal_description block
_exptl_crystal_F_000 2800
_exptl_crystal_size_max 0.147
_exptl_crystal_size_mid 0.089
_exptl_crystal_size_min 0.056
_refine_diff_density_max 0.585
_refine_diff_density_min -0.458
_refine_diff_density_rms 0.094
_refine_ls_extinction_method none
_refine_ls_goodness_of_fit_ref 1.012
_refine_ls_hydrogen_treatment constr
_refine_ls_matrix_type full
_refine_ls_number_parameters 827
_refine_ls_number_reflns 18524
_refine_ls_number_restraints 789
_refine_ls_restrained_S_all 1.024
_refine_ls_R_factor_all 0.1023
_refine_ls_R_factor_gt 0.0738
_refine_ls_shift/su_max 0.000
_refine_ls_shift/su_mean 0.000
_refine_ls_structure_factor_coef Fsqd
_refine_ls_weighting_details 'w=1/[\s^2^(Fo^2^)+(0.0894P)^2^+8.9252P] where P=(Fo^2^+2Fc^2^)/3'
_refine_ls_weighting_scheme calc
_refine_ls_wR_factor_gt 0.1814
_refine_ls_wR_factor_ref 0.2285
_reflns_Friedel_coverage 0.000
_reflns_number_gt 14057
_reflns_number_total 18524
_reflns_threshold_expression 'I > 2\s(I)'
_cod_data_source_file ja501291p_si_001.cif
_cod_data_source_block kla0060zz
_cod_database_code 4121492
_shelx_space_group_comment
; 
The symmetry employed for this shelxl refinement is uniquely defined 
by the following loop, which should always be used as a source of 
symmetry information in preference to the above space-group names. 
They are only intended as comments. 
;
_shelxl_version_number 2013-4

loop_
_space_group_symop_operation_xyz
'x, y, z'
'-x, y+1/2, -z+1/2'
'-x, -y, -z'
'x, -y-1/2, z-1/2'

loop_
_atom_site_label
_atom_site_type_symbol
_atom_site_fract_x
_atom_site_fract_y
_atom_site_fract_z
_atom_site_U_iso_or_equiv
_atom_site_adp_type
_atom_site_occupancy
_atom_site_site_symmetry_order
_atom_site_calc_flag
_atom_site_refinement_flags_posn
_atom_site_refinement_flags_adp
Cr1 Cr 0.18857(4) 0.15493(3) 0.09384(2) 0.04861(14) Uani 1 1 d . U
Cr2 Cr 0.31443(4) 0.41735(3) 0.15257(2) 0.04597(13) Uani 1 1 d . U
N1 N 0.2497(2) 0.12279(18) 0.05270(7) 0.0519(6) Uani 1 1 d . U
N2 N 0.0574(2) 0.17316(18) 0.06366(7) 0.0512(6) Uani 1 1 d . U
N3 N 0.2522(2) 0.50329(17) 0.18240(7) 0.0480(5) Uani 1 1 d . U
N4 N 0.40907(19) 0.51739(15) 0.14723(7) 0.0446(5) Uani 1 1 d . U
N5 N 0.2882(2) 0.33456(16) 0.10970(7) 0.0481(5) Uani 1 1 d . U
N6 N 0.1955(2) 0.10532(16) 0.14017(6) 0.0452(5) Uani 1 1 d . U
N7 N 0.2537(2) 0.21952(17) 0.22744(7) 0.0499(5) Uani 1 1 d . U
N8 N 0.2988(2) 0.30519(17) 0.17886(7) 0.0501(6) Uani 1 1 d . U
C1 C 0.1648(3) 0.0732(2) 0.03868(9) 0.0550(7) Uani 1 1 d . U
H1 H 0.1780 0.0106 0.0429 0.066 Uiso 1 1 d R U
C2 C 0.0654(3) 0.0986(2) 0.04471(9) 0.0535(7) Uani 1 1 d . U
H2 H 0.0204 0.0509 0.0517 0.064 Uiso 1 1 d R U
C3 C 0.4429(3) 0.0972(2) 0.06028(11) 0.0638(8) Uani 1 1 d . U
C4 C 0.5353(3) 0.0995(3) 0.04598(12) 0.0725(10) Uani 1 1 d . U
H4 H 0.6009 0.0875 0.0611 0.087 Uiso 1 1 calc R U
C5 C 0.5353(4) 0.1186(3) 0.01029(13) 0.0830(11) Uani 1 1 d . U
H5 H 0.6002 0.1207 0.0008 0.100 Uiso 1 1 calc R U
C6 C 0.4395(4) 0.1349(3) -0.01183(12) 0.0773(10) Uani 1 1 d . U
H6 H 0.4396 0.1456 -0.0368 0.093 Uiso 1 1 calc R U
C7 C 0.3444(3) 0.1361(2) 0.00107(10) 0.0640(8) Uani 1 1 d . U
C8 C 0.3454(3) 0.1168(2) 0.03784(9) 0.0559(7) Uani 1 1 d . U
C9 C 0.4466(3) 0.0687(3) 0.09935(11) 0.0675(8) Uani 1 1 d . U
H9 H 0.3719 0.0680 0.1045 0.081 Uiso 1 1 calc R U
C10 C 0.5090(4) 0.1301(3) 0.12566(13) 0.0826(12) Uani 1 1 d . U
H10A H 0.5807 0.1370 0.1196 0.124 Uiso 1 1 calc R U
H10B H 0.5139 0.1075 0.1503 0.124 Uiso 1 1 calc R U
H10C H 0.4729 0.1857 0.1242 0.124 Uiso 1 1 calc R U
C11 C 0.4896(5) -0.0211(3) 0.10444(17) 0.1068(17) Uani 1 1 d . U
H11A H 0.4467 -0.0595 0.0872 0.160 Uiso 1 1 calc R U
H11B H 0.4864 -0.0401 0.1292 0.160 Uiso 1 1 calc R U
H11C H 0.5636 -0.0221 0.1002 0.160 Uiso 1 1 calc R U
C12 C 0.2411(3) 0.1554(3) -0.02433(11) 0.0720(9) Uani 1 1 d . U
H12 H 0.1843 0.1685 -0.0095 0.086 Uiso 1 1 calc R U
C13 C 0.2076(5) 0.0773(3) -0.04773(14) 0.0959(15) Uani 1 1 d . U
H13A H 0.2616 0.0650 -0.0630 0.144 Uiso 1 1 calc R U
H13B H 0.1392 0.0886 -0.0631 0.144 Uiso 1 1 calc R U
H13C H 0.2004 0.0279 -0.0321 0.144 Uiso 1 1 calc R U
C14 C 0.2529(4) 0.2325(3) -0.04902(11) 0.0804(11) Uani 1 1 d . U
H14A H 0.2765 0.2826 -0.0341 0.121 Uiso 1 1 calc R U
H14B H 0.1842 0.2448 -0.0640 0.121 Uiso 1 1 calc R U
H14C H 0.3056 0.2191 -0.0647 0.121 Uiso 1 1 calc R U
C15 C -0.1077(3) 0.2040(2) 0.08762(9) 0.0591(7) Uani 1 1 d . U
C16 C -0.2044(3) 0.2436(3) 0.08360(12) 0.0773(11) Uani 1 1 d . U
H16 H -0.2484 0.2356 0.1016 0.093 Uiso 1 1 calc R U
C17 C -0.2396(3) 0.2943(3) 0.05445(12) 0.0802(11) Uani 1 1 d . U
H17 H -0.3072 0.3215 0.0519 0.096 Uiso 1 1 calc R U
C18 C -0.1740(3) 0.3048(3) 0.02890(12) 0.0747(10) Uani 1 1 d . U
H18 H -0.1965 0.3411 0.0088 0.090 Uiso 1 1 calc R U
C19 C -0.0776(3) 0.2650(3) 0.03142(10) 0.0644(8) Uani 1 1 d . U
C20 C -0.0438(3) 0.2137(2) 0.06149(9) 0.0538(6) Uani 1 1 d . U
C21 C -0.0742(3) 0.1482(3) 0.12059(10) 0.0677(8) Uani 1 1 d . U
H21 H -0.0024 0.1244 0.1185 0.081 Uiso 1 1 calc R U
C22 C -0.0627(4) 0.1980(4) 0.15517(12) 0.0983(15) Uani 1 1 d . U
H22A H -0.0048 0.2396 0.1557 0.147 Uiso 1 1 calc R U
H22B H -0.0464 0.1588 0.1758 0.147 Uiso 1 1 calc R U
H22C H -0.1293 0.2283 0.1567 0.147 Uiso 1 1 calc R U
C23 C -0.0091(3) 0.2795(3) 0.00218(10) 0.0719(9) Uani 1 1 d . U
H23 H 0.0658 0.2639 0.0125 0.086 Uiso 1 1 calc R U
C24 C -0.0090(4) 0.3717(4) -0.01158(14) 0.0954(14) Uani 1 1 d . U
H24A H -0.0815 0.3881 -0.0223 0.143 Uiso 1 1 calc R U
H24B H 0.0378 0.3761 -0.0299 0.143 Uiso 1 1 calc R U
H24C H 0.0166 0.4100 0.0087 0.143 Uiso 1 1 calc R U
C25 C -0.0463(4) 0.2189(4) -0.03010(11) 0.0957(14) Uani 1 1 d . U
H25A H -0.0428 0.1594 -0.0216 0.144 Uiso 1 1 calc R U
H25B H 0.0000 0.2260 -0.0485 0.144 Uiso 1 1 calc R U
H25C H -0.1198 0.2328 -0.0407 0.144 Uiso 1 1 calc R U
C26 C 0.3043(3) 0.5794(2) 0.18480(9) 0.0537(7) Uani 1 1 d . U
H26 H 0.2829 0.6261 0.1982 0.064 Uiso 1 1 calc R U
C27 C 0.3878(3) 0.5845(2) 0.16708(9) 0.0509(7) Uani 1 1 d . U
H27 H 0.4307 0.6345 0.1686 0.061 Uiso 1 1 calc R U
C28 C 0.1470(3) 0.5098(2) 0.23315(9) 0.0545(7) Uani 1 1 d . U
C29 C 0.0513(3) 0.4967(2) 0.24474(10) 0.0616(8) Uani 1 1 d . U
H29 H 0.0462 0.5047 0.2696 0.074 Uiso 1 1 calc R U
C30 C -0.0372(3) 0.4721(3) 0.22100(11) 0.0693(9) Uani 1 1 d . U
H30 H -0.1025 0.4613 0.2295 0.083 Uiso 1 1 calc R U
C31 C -0.0307(3) 0.4634(2) 0.18549(11) 0.0613(8) Uani 1 1 d . U
H31 H -0.0929 0.4475 0.1693 0.074 Uiso 1 1 calc R U
C32 C 0.0622(2) 0.4764(2) 0.17159(9) 0.0536(7) Uani 1 1 d . U
C33 C 0.1546(2) 0.4964(2) 0.19633(9) 0.0508(6) Uani 1 1 d . U
C34 C 0.2398(3) 0.5436(3) 0.26057(10) 0.0645(8) Uani 1 1 d . U
H34 H 0.3067 0.5360 0.2501 0.077 Uiso 1 1 calc R U
C35 C 0.2267(4) 0.6382(3) 0.26791(13) 0.0814(12) Uani 1 1 d . U
H35A H 0.2236 0.6704 0.2453 0.122 Uiso 1 1 calc R U
H35B H 0.2873 0.6582 0.2854 0.122 Uiso 1 1 calc R U
H35C H 0.1607 0.6473 0.2778 0.122 Uiso 1 1 calc R U
C36 C 0.2512(4) 0.4935(3) 0.29603(11) 0.0825(12) Uani 1 1 d . U
H36A H 0.1901 0.5055 0.3083 0.124 Uiso 1 1 calc R U
H36B H 0.3169 0.5106 0.3117 0.124 Uiso 1 1 calc R U
H36C H 0.2537 0.4320 0.2909 0.124 Uiso 1 1 calc R U
C37 C 0.0648(3) 0.4756(3) 0.13163(10) 0.0636(8) Uani 1 1 d . U
H37 H 0.1342 0.4494 0.1282 0.076 Uiso 1 1 calc R U
C38 C 0.0652(6) 0.5675(4) 0.11736(15) 0.117(2) Uani 1 1 d . U
H38A H -0.0001 0.5967 0.1213 0.176 Uiso 1 1 calc R U
H38B H 0.0690 0.5665 0.0914 0.176 Uiso 1 1 calc R U
H38C H 0.1271 0.5982 0.1302 0.176 Uiso 1 1 calc R U
C39 C -0.0208(5) 0.4238(5) 0.10956(15) 0.118(2) Uani 1 1 d . U
H39A H -0.0201 0.3656 0.1194 0.177 Uiso 1 1 calc R U
H39B H -0.0082 0.4215 0.0844 0.177 Uiso 1 1 calc R U
H39C H -0.0902 0.4503 0.1105 0.177 Uiso 1 1 calc R U
C40 C 0.5010(3) 0.5930(2) 0.10262(9) 0.0574(7) Uani 1 1 d . U
C41 C 0.5879(3) 0.5944(3) 0.08432(11) 0.0747(10) Uani 1 1 d . U
H41 H 0.5916 0.6375 0.0667 0.090 Uiso 1 1 calc R U
C42 C 0.6685(3) 0.5354(3) 0.09097(11) 0.0730(10) Uani 1 1 d . U
H42 H 0.7256 0.5369 0.0774 0.088 Uiso 1 1 calc R U
C43 C 0.6669(3) 0.4746(3) 0.11699(9) 0.0598(8) Uani 1 1 d . U
H43 H 0.7245 0.4355 0.1219 0.072 Uiso 1 1 calc R U
C44 C 0.5838(3) 0.4684(2) 0.13632(9) 0.0517(6) Uani 1 1 d . U
C45 C 0.4988(2) 0.5268(2) 0.12918(8) 0.0487(6) Uani 1 1 d . U
C46 C 0.4168(3) 0.6608(2) 0.09516(10) 0.0628(8) Uani 1 1 d . U
H46 H 0.3561 0.6437 0.1076 0.075 Uiso 1 1 calc R U
C47 C 0.4582(4) 0.7462(3) 0.11055(11) 0.0750(11) Uani 1 1 d . U
H47A H 0.4822 0.7405 0.1367 0.112 Uiso 1 1 calc R U
H47B H 0.4012 0.7890 0.1062 0.112 Uiso 1 1 calc R U
H47C H 0.5179 0.7645 0.0988 0.112 Uiso 1 1 calc R U
C48 C 0.3729(4) 0.6727(3) 0.05442(12) 0.0834(12) Uani 1 1 d . U
H48A H 0.4320 0.6845 0.0412 0.125 Uiso 1 1 calc R U
H48B H 0.3229 0.7208 0.0514 0.125 Uiso 1 1 calc R U
H48C H 0.3362 0.6204 0.0449 0.125 Uiso 1 1 calc R U
C49 C 0.5883(3) 0.4069(2) 0.16735(10) 0.0611(7) Uani 1 1 d . U
H49 H 0.5144 0.3853 0.1675 0.073 Uiso 1 1 calc R U
C50 C 0.6231(4) 0.4547(3) 0.20349(11) 0.0766(11) Uani 1 1 d . U
H50A H 0.6918 0.4827 0.2030 0.115 Uiso 1 1 calc R U
H50B H 0.6300 0.4137 0.2236 0.115 Uiso 1 1 calc R U
H50C H 0.5696 0.4979 0.2068 0.115 Uiso 1 1 calc R U
C51 C 0.6589(4) 0.3298(3) 0.16520(16) 0.0909(14) Uani 1 1 d . U
H51A H 0.6395 0.3020 0.1416 0.136 Uiso 1 1 calc R U
H51B H 0.6495 0.2893 0.1844 0.136 Uiso 1 1 calc R U
H51C H 0.7334 0.3481 0.1682 0.136 Uiso 1 1 calc R U
C52 C 0.2512(2) 0.25875(18) 0.11738(8) 0.0431(5) Uani 1 1 d . U
C53 C 0.2235(3) 0.16381(19) 0.16857(8) 0.0478(6) Uani 1 1 d . U
C54 C 0.2587(2) 0.24390(19) 0.15599(8) 0.0444(6) Uani 1 1 d . U
C55 C 0.2107(3) 0.1580(2) 0.20362(9) 0.0497(6) Uani 1 1 d . U
H55 H 0.1720 0.1117 0.2116 0.060 Uiso 1 1 calc R U
C56 C 0.2529(3) 0.4351(2) 0.05839(9) 0.0580(8) Uani 1 1 d . U
H56A H 0.2874 0.4816 0.0740 0.070 Uiso 1 1 calc R U
H56B H 0.1758 0.4359 0.0597 0.070 Uiso 1 1 calc R U
C57 C 0.2700(3) 0.4499(3) 0.01923(10) 0.0681(9) Uani 1 1 d . U
H57A H 0.2311 0.4056 0.0035 0.082 Uiso 1 1 calc R U
H57B H 0.2405 0.5065 0.0109 0.082 Uiso 1 1 calc R U
C58 C 0.3852(3) 0.4468(3) 0.01580(10) 0.0662(8) Uani 1 1 d . U
H58A H 0.4234 0.4935 0.0303 0.079 Uiso 1 1 calc R U
H58B H 0.3933 0.4557 -0.0098 0.079 Uiso 1 1 calc R U
C59 C 0.4338(3) 0.3615(3) 0.02875(9) 0.0633(8) Uani 1 1 d . U
H59A H 0.5111 0.3623 0.0279 0.076 Uiso 1 1 calc R U
H59B H 0.4012 0.3153 0.0126 0.076 Uiso 1 1 calc R U
C60 C 0.4155(3) 0.3438(2) 0.06745(9) 0.0550(7) Uani 1 1 d . U
H60A H 0.4428 0.2860 0.0747 0.066 Uiso 1 1 calc R U
H60B H 0.4565 0.3857 0.0839 0.066 Uiso 1 1 calc R U
C61 C 0.3004(3) 0.3488(2) 0.07181(8) 0.0501(6) Uani 1 1 d . U
H61 H 0.2608 0.3027 0.0568 0.060 Uiso 1 1 calc R U
C62 C 0.1247(3) -0.0364(2) 0.11907(10) 0.0635(8) Uani 1 1 d . U
H62A H 0.1806 -0.0436 0.1037 0.076 Uiso 1 1 calc R U
H62B H 0.0630 -0.0078 0.1044 0.076 Uiso 1 1 calc R U
C63 C 0.0912(4) -0.1232(3) 0.13090(12) 0.0741(10) Uani 1 1 d . U
H63A H 0.0678 -0.1590 0.1093 0.089 Uiso 1 1 calc R U
H63B H 0.0300 -0.1164 0.1440 0.089 Uiso 1 1 calc R U
C64 C 0.1817(4) -0.1684(3) 0.15537(14) 0.0867(12) Uani 1 1 d . U
H64A H 0.1553 -0.2225 0.1645 0.104 Uiso 1 1 calc R U
H64B H 0.2392 -0.1825 0.1414 0.104 Uiso 1 1 calc R U
C65 C 0.2247(3) -0.1113(3) 0.18677(13) 0.0774(10) Uani 1 1 d . U
H65A H 0.2856 -0.1400 0.2019 0.093 Uiso 1 1 calc R U
H65B H 0.1688 -0.1018 0.2020 0.093 Uiso 1 1 calc R U
C66 C 0.2607(3) -0.0257(2) 0.17380(11) 0.0643(9) Uani 1 1 d . U
H66A H 0.3183 -0.0346 0.1592 0.077 Uiso 1 1 calc R U
H66B H 0.2888 0.0106 0.1949 0.077 Uiso 1 1 calc R U
C67 C 0.1664(3) 0.0189(2) 0.15084(9) 0.0543(7) Uani 1 1 d . U
H67 H 0.1088 0.0250 0.1660 0.065 Uiso 1 1 calc R U
C68 C 0.2183(3) 0.1683(3) 0.28717(10) 0.0642(8) Uani 1 1 d . U
H68A H 0.1872 0.1140 0.2767 0.077 Uiso 1 1 calc R U
H68B H 0.2956 0.1593 0.2949 0.077 Uiso 1 1 calc R U
C69 C 0.1670(4) 0.1924(3) 0.31981(11) 0.0782(10) Uani 1 1 d . U
H69A H 0.1781 0.1454 0.3378 0.094 Uiso 1 1 calc R U
H69B H 0.2023 0.2442 0.3313 0.094 Uiso 1 1 calc R U
C70 C 0.0500(4) 0.2094(3) 0.30998(12) 0.0818(11) Uani 1 1 d . U
H70A H 0.0209 0.2282 0.3317 0.098 Uiso 1 1 calc R U
H70B H 0.0128 0.1561 0.3008 0.098 Uiso 1 1 calc R U
C71 C 0.0314(4) 0.2785(3) 0.28095(11) 0.0725(10) Uani 1 1 d . U
H71A H -0.0461 0.2861 0.2732 0.087 Uiso 1 1 calc R U
H71B H 0.0608 0.3335 0.2913 0.087 Uiso 1 1 calc R U
C72 C 0.0825(3) 0.2567(3) 0.24862(10) 0.0626(8) Uani 1 1 d . U
H72A H 0.0722 0.3050 0.2312 0.075 Uiso 1 1 calc R U
H72B H 0.0467 0.2058 0.2364 0.075 Uiso 1 1 calc R U
C73 C 0.2009(3) 0.2384(2) 0.25858(9) 0.0522(6) Uani 1 1 d . U
H73 H 0.2346 0.2915 0.2701 0.063 Uiso 1 1 calc R U
C74 C 0.3723(3) 0.3486(2) 0.24004(9) 0.0552(7) Uani 1 1 d . U
H74A H 0.3081 0.3798 0.2446 0.066 Uiso 1 1 calc R U
H74B H 0.4135 0.3878 0.2267 0.066 Uiso 1 1 calc R U
C75 C 0.4402(3) 0.3275(3) 0.27663(10) 0.0698(9) Uani 1 1 d . U
H75A H 0.4692 0.3811 0.2884 0.084 Uiso 1 1 calc R U
H75B H 0.3949 0.3002 0.2926 0.084 Uiso 1 1 calc R U
C76 C 0.5306(3) 0.2682(3) 0.27206(10) 0.0679(8) Uani 1 1 d . U
H76A H 0.5822 0.2991 0.2596 0.081 Uiso 1 1 calc R U
H76B H 0.5679 0.2509 0.2962 0.081 Uiso 1 1 calc R U
C77 C 0.4931(3) 0.1901(3) 0.25085(10) 0.0646(8) Uani 1 1 d . U
H77A H 0.4448 0.1568 0.2639 0.078 Uiso 1 1 calc R U
H77B H 0.5547 0.1534 0.2480 0.078 Uiso 1 1 calc R U
C78 C 0.4346(3) 0.2166(2) 0.21368(9) 0.0565(7) Uani 1 1 d . U
H78A H 0.4112 0.1645 0.1995 0.068 Uiso 1 1 calc R U
H78B H 0.4844 0.2480 0.2006 0.068 Uiso 1 1 calc R U
C79 C 0.3371(3) 0.2733(2) 0.21594(8) 0.0518(6) Uani 1 1 d . U
C80 C -0.1485(5) 0.0729(4) 0.12131(16) 0.1122(19) Uani 1 1 d . U
H80A H -0.2165 0.0929 0.1274 0.168 Uiso 1 1 calc R U
H80B H -0.1166 0.0316 0.1396 0.168 Uiso 1 1 calc R U
H80C H -0.1607 0.0454 0.0975 0.168 Uiso 1 1 calc R U

loop_
_atom_site_aniso_label
_atom_site_aniso_U_11
_atom_site_aniso_U_22
_atom_site_aniso_U_33
_atom_site_aniso_U_23
_atom_site_aniso_U_13
_atom_site_aniso_U_12
Cr1 0.0513(3) 0.0510(3) 0.0444(3) -0.0025(2) 0.0100(2) -0.0030(2)
Cr2 0.0493(3) 0.0463(3) 0.0429(2) -0.00162(19) 0.00899(19) -0.0010(2)
N1 0.0549(12) 0.0569(14) 0.0487(12) -0.0100(11) 0.0231(10) -0.0099(10)
N2 0.0521(11) 0.0575(13) 0.0418(12) 0.0014(10) 0.0007(9) 0.0023(9)
N3 0.0444(11) 0.0500(12) 0.0489(12) -0.0043(9) 0.0051(9) 0.0057(9)
N4 0.0437(11) 0.0407(10) 0.0503(12) 0.0011(9) 0.0099(9) -0.0027(8)
N5 0.0560(14) 0.0472(11) 0.0428(11) -0.0057(8) 0.0134(9) -0.0038(10)
N6 0.0499(13) 0.0448(11) 0.0405(10) 0.0005(8) 0.0062(9) -0.0005(9)
N7 0.0522(12) 0.0509(12) 0.0465(11) 0.0022(9) 0.0075(9) -0.0057(10)
N8 0.0598(14) 0.0457(11) 0.0439(11) 0.0003(8) 0.0051(9) 0.0015(10)
C1 0.0587(13) 0.0545(15) 0.0541(15) 0.0008(12) 0.0158(11) -0.0067(11)
C2 0.0597(14) 0.0516(14) 0.0522(14) 0.0005(11) 0.0176(11) -0.0081(11)
C3 0.0606(14) 0.0621(19) 0.0739(16) -0.0097(13) 0.0269(11) -0.0108(12)
C4 0.0637(17) 0.074(2) 0.086(2) -0.0083(17) 0.0333(15) -0.0059(16)
C5 0.0755(19) 0.095(3) 0.086(2) -0.0066(18) 0.0354(15) -0.0144(19)
C6 0.0802(17) 0.089(3) 0.071(2) -0.0146(19) 0.0392(14) -0.0091(16)
C7 0.0734(16) 0.0634(19) 0.0628(14) -0.0146(13) 0.0347(11) -0.0091(13)
C8 0.0681(14) 0.0421(14) 0.0626(14) -0.0166(11) 0.0264(11) -0.0168(11)
C9 0.0627(19) 0.0714(18) 0.0734(17) -0.0108(13) 0.0267(14) 0.0009(15)
C10 0.082(3) 0.076(2) 0.088(3) -0.013(2) 0.010(2) 0.006(2)
C11 0.134(4) 0.077(2) 0.113(4) -0.003(2) 0.030(3) 0.019(2)
C12 0.0733(18) 0.084(2) 0.0648(17) -0.0052(14) 0.0312(14) -0.0103(15)
C13 0.113(4) 0.089(3) 0.087(3) -0.015(2) 0.019(3) -0.015(2)
C14 0.088(3) 0.091(2) 0.064(2) -0.0052(18) 0.0177(19) -0.022(2)
C15 0.0556(14) 0.0705(18) 0.0500(13) -0.0114(12) 0.0050(11) -0.0048(12)
C16 0.0615(17) 0.102(3) 0.068(2) -0.0045(18) 0.0089(14) 0.0089(17)
C17 0.0598(19) 0.104(3) 0.0743(19) -0.0027(18) 0.0020(14) 0.0007(18)
C18 0.0569(16) 0.094(3) 0.070(2) 0.0006(18) 0.0005(13) 0.0010(16)
C19 0.0550(14) 0.082(2) 0.0546(14) 0.0030(14) 0.0039(11) 0.0003(14)
C20 0.0558(13) 0.0539(15) 0.0488(13) -0.0076(11) -0.0006(10) 0.0008(11)
C21 0.0570(18) 0.091(2) 0.0572(15) 0.0037(14) 0.0165(13) 0.0022(15)
C22 0.101(3) 0.121(4) 0.067(2) -0.008(2) -0.004(2) 0.027(3)
C23 0.0535(17) 0.109(2) 0.0499(15) 0.0132(14) -0.0020(12) 0.0050(16)
C24 0.077(3) 0.117(3) 0.090(3) 0.032(2) 0.010(2) 0.008(2)
C25 0.091(3) 0.145(4) 0.0493(18) -0.006(2) 0.0050(19) -0.003(3)
C26 0.0550(14) 0.0545(14) 0.0529(16) -0.0057(12) 0.0126(12) 0.0025(11)
C27 0.0501(14) 0.0478(14) 0.0548(15) -0.0065(11) 0.0082(12) -0.0022(11)
C28 0.0573(14) 0.0552(17) 0.0539(13) -0.0077(12) 0.0174(10) 0.0021(12)
C29 0.0620(14) 0.067(2) 0.0592(17) -0.0011(15) 0.0195(12) 0.0070(13)
C30 0.0602(16) 0.081(2) 0.0711(16) -0.0005(15) 0.0236(12) 0.0055(16)
C31 0.0465(14) 0.067(2) 0.0720(17) 0.0006(15) 0.0136(12) 0.0023(13)
C32 0.0424(12) 0.0567(17) 0.0624(14) -0.0052(12) 0.0100(10) 0.0051(11)
C33 0.0455(12) 0.0490(16) 0.0590(13) -0.0055(11) 0.0112(9) 0.0032(10)
C34 0.0602(17) 0.0779(19) 0.0578(15) -0.0139(13) 0.0164(13) 0.0001(13)
C35 0.080(3) 0.079(2) 0.090(3) -0.0237(18) 0.030(2) -0.0035(17)
C36 0.088(3) 0.102(3) 0.0560(18) -0.0074(18) 0.0086(17) -0.012(2)
C37 0.0492(16) 0.078(2) 0.0626(15) -0.0119(13) 0.0065(12) 0.0047(15)
C38 0.183(6) 0.091(2) 0.074(3) 0.000(2) 0.008(3) -0.001(3)
C39 0.098(3) 0.166(5) 0.088(3) -0.039(3) 0.009(3) -0.050(3)
C40 0.0682(16) 0.0508(14) 0.0545(15) -0.0039(11) 0.0138(12) -0.0075(12)
C41 0.0689(17) 0.096(3) 0.062(2) 0.0072(18) 0.0207(15) -0.0038(16)
C42 0.0571(17) 0.098(2) 0.068(2) 0.0073(17) 0.0208(15) -0.0063(15)
C43 0.0447(14) 0.079(2) 0.0567(16) -0.0046(14) 0.0128(12) -0.0072(13)
C44 0.0496(13) 0.0504(14) 0.0564(14) -0.0094(11) 0.0122(11) -0.0066(10)
C45 0.0511(12) 0.0453(12) 0.0503(13) -0.0126(10) 0.0095(10) -0.0080(9)
C46 0.0742(18) 0.0554(15) 0.0601(16) 0.0023(12) 0.0140(14) -0.0013(13)
C47 0.102(3) 0.0578(18) 0.070(2) -0.0027(16) 0.028(2) -0.0125(18)
C48 0.102(3) 0.080(3) 0.0654(19) 0.0062(17) 0.0072(18) 0.004(2)
C49 0.0427(15) 0.0673(16) 0.0731(16) 0.0114(13) 0.0087(12) -0.0057(12)
C50 0.085(3) 0.074(2) 0.0646(18) 0.0112(16) -0.0056(17) 0.003(2)
C51 0.070(2) 0.076(2) 0.131(4) 0.023(2) 0.029(3) 0.0182(19)
C52 0.0439(13) 0.0402(11) 0.0463(12) -0.0032(9) 0.0108(10) -0.0002(9)
C53 0.0539(16) 0.0453(12) 0.0453(11) -0.0002(9) 0.0115(10) -0.0065(11)
C54 0.0474(14) 0.0447(12) 0.0430(11) -0.0023(9) 0.0132(9) -0.0002(10)
C55 0.0526(15) 0.0478(14) 0.0485(12) -0.0026(10) 0.0068(10) -0.0053(12)
C56 0.0671(19) 0.0576(16) 0.0519(15) 0.0044(12) 0.0171(13) 0.0044(14)
C57 0.0707(18) 0.076(2) 0.0596(17) 0.0062(15) 0.0148(13) 0.0014(16)
C58 0.0750(18) 0.083(2) 0.0446(16) 0.0049(14) 0.0206(14) -0.0052(15)
C59 0.071(2) 0.076(2) 0.0467(14) 0.0006(13) 0.0201(13) -0.0036(15)
C60 0.0589(15) 0.0594(19) 0.0484(14) 0.0004(13) 0.0139(11) -0.0035(13)
C61 0.0521(14) 0.0537(15) 0.0472(13) 0.0002(10) 0.0160(10) -0.0058(11)
C62 0.079(2) 0.0513(15) 0.0620(17) -0.0045(12) 0.0181(15) -0.0002(14)
C63 0.087(2) 0.0583(17) 0.077(2) 0.0003(15) 0.0125(18) -0.0063(15)
C64 0.093(3) 0.065(2) 0.102(3) 0.0073(17) 0.0121(19) 0.0002(18)
C65 0.071(2) 0.0586(17) 0.100(2) 0.0129(15) 0.0043(18) 0.0098(15)
C66 0.0630(17) 0.0540(16) 0.075(2) 0.0033(14) 0.0067(15) 0.0070(13)
C67 0.0624(16) 0.0422(12) 0.0611(15) 0.0022(10) 0.0188(12) 0.0020(10)
C68 0.074(2) 0.0662(18) 0.0544(15) 0.0055(13) 0.0169(14) -0.0028(15)
C69 0.101(2) 0.076(2) 0.0637(19) 0.0110(17) 0.0321(17) 0.0000(18)
C70 0.097(2) 0.081(2) 0.075(2) 0.0138(19) 0.0359(18) 0.0020(18)
C71 0.082(2) 0.072(2) 0.0689(18) 0.0029(15) 0.0274(17) -0.0006(18)
C72 0.0592(15) 0.069(2) 0.0606(17) -0.0015(15) 0.0127(12) -0.0030(13)
C73 0.0559(14) 0.0501(15) 0.0519(13) 0.0024(11) 0.0127(11) -0.0095(11)
C74 0.0557(16) 0.0604(16) 0.0488(14) 0.0055(11) 0.0058(12) -0.0118(13)
C75 0.0759(19) 0.073(2) 0.0552(16) 0.0071(14) -0.0048(14) -0.0125(15)
C76 0.0754(19) 0.0747(18) 0.0493(16) 0.0167(13) -0.0034(14) -0.0165(14)
C77 0.0561(18) 0.0732(19) 0.0607(16) 0.0139(13) -0.0027(13) -0.0100(14)
C78 0.0512(14) 0.0627(18) 0.0537(15) 0.0024(13) 0.0030(11) -0.0037(12)
C79 0.0501(13) 0.0585(14) 0.0461(12) 0.0040(10) 0.0057(9) -0.0056(10)
C80 0.114(4) 0.129(3) 0.094(4) 0.011(3) 0.017(3) -0.049(3)

loop_
_atom_type_symbol
_atom_type_description
_atom_type_scat_dispersion_real
_atom_type_scat_dispersion_imag
_atom_type_scat_source
C C 0.0033 0.0016 'International Tables Vol C Tables 4.2.6.8 and 6.1.1.4'
H H 0.0000 0.0000 'International Tables Vol C Tables 4.2.6.8 and 6.1.1.4'
Cr Cr 0.3209 0.6236 'International Tables Vol C Tables 4.2.6.8 and 6.1.1.4'
N N 0.0061 0.0033 'International Tables Vol C Tables 4.2.6.8 and 6.1.1.4'

loop_
_geom_angle_atom_site_label_1
_geom_angle_atom_site_label_2
_geom_angle_atom_site_label_3
_geom_angle
N2 Cr1 N6 121.38(12)
N2 Cr1 N1 89.54(12)
N6 Cr1 N1 132.07(12)
N2 Cr1 C52 113.83(12)
N6 Cr1 C52 88.33(12)
N1 Cr1 C52 113.25(12)
N2 Cr1 C2 35.13(12)
N6 Cr1 C2 119.01(11)
N1 Cr1 C2 65.28(11)
C52 Cr1 C2 145.48(12)
N2 Cr1 C1 65.57(12)
N6 Cr1 C1 123.43(12)
N1 Cr1 C1 34.52(11)
C52 Cr1 C1 144.53(12)
C2 Cr1 C1 33.42(11)
N3 Cr2 N4 80.11(11)
N3 Cr2 N8 103.44(11)
N4 Cr2 N8 145.78(11)
N3 Cr2 N5 146.75(11)
N4 Cr2 N5 116.19(10)
N8 Cr2 N5 79.51(10)
C1 N1 C8 119.2(3)
C1 N1 Cr1 93.47(19)
C8 N1 Cr1 145.3(2)
C2 N2 C20 119.1(3)
C2 N2 Cr1 92.9(2)
C20 N2 Cr1 143.9(2)
C26 N3 C33 119.1(3)
C26 N3 Cr2 113.3(2)
C33 N3 Cr2 127.0(2)
C27 N4 C45 115.5(2)
C27 N4 Cr2 112.3(2)
C45 N4 Cr2 131.9(2)
C52 N5 C61 116.2(2)
C52 N5 Cr2 114.54(19)
C61 N5 Cr2 129.2(2)
C53 N6 C67 115.9(2)
C53 N6 Cr1 113.37(19)
C67 N6 Cr1 130.4(2)
C55 N7 C73 118.2(3)
C55 N7 C79 116.4(3)
C73 N7 C79 124.2(3)
C54 N8 C79 113.3(3)
C54 N8 Cr2 111.5(2)
C79 N8 Cr2 134.4(2)
N1 C1 C2 117.7(3)
N1 C1 Cr1 52.01(15)
C2 C1 Cr1 72.6(2)
N2 C2 C1 118.2(3)
N2 C2 Cr1 51.99(16)
C1 C2 Cr1 74.0(2)
C4 C3 C8 119.3(4)
C4 C3 C9 119.0(4)
C8 C3 C9 121.6(3)
C5 C4 C3 121.3(4)
C4 C5 C6 119.2(4)
C7 C6 C5 122.3(4)
C6 C7 C8 117.9(4)
C6 C7 C12 120.3(4)
C8 C7 C12 121.7(3)
C7 C8 C3 119.8(3)
C7 C8 N1 119.5(3)
C3 C8 N1 120.5(3)
C10 C9 C11 111.5(4)
C10 C9 C3 112.0(4)
C11 C9 C3 110.4(4)
C13 C12 C7 109.6(4)
C13 C12 C14 109.1(4)
C7 C12 C14 111.9(3)
C16 C15 C20 119.7(4)
C16 C15 C21 118.9(3)
C20 C15 C21 121.3(3)
C15 C16 C17 121.9(4)
C16 C17 C18 117.8(4)
C19 C18 C17 122.4(4)
C18 C19 C20 118.5(4)
C18 C19 C23 119.6(4)
C20 C19 C23 121.9(3)
C15 C20 C19 119.7(3)
C15 C20 N2 122.8(3)
C19 C20 N2 117.5(3)
C22 C21 C80 111.4(4)
C22 C21 C15 112.4(4)
C80 C21 C15 111.4(4)
C19 C23 C24 114.4(4)
C19 C23 C25 109.3(4)
C24 C23 C25 109.3(4)
C27 C26 N3 115.9(3)
N4 C27 C26 118.3(3)
C29 C28 C33 119.2(3)
C29 C28 C34 118.0(3)
C33 C28 C34 122.7(3)
C28 C29 C30 121.1(3)
C31 C30 C29 119.5(4)
C30 C31 C32 123.1(4)
C31 C32 C33 117.4(3)
C31 C32 C37 122.0(3)
C33 C32 C37 120.5(3)
C32 C33 C28 119.6(3)
C32 C33 N3 117.4(3)
C28 C33 N3 123.0(3)
C35 C34 C36 109.9(3)
C35 C34 C28 111.2(3)
C36 C34 C28 111.3(3)
C39 C37 C32 115.1(4)
C39 C37 C38 111.0(5)
C32 C37 C38 110.0(3)
C41 C40 C45 117.1(3)
C41 C40 C46 119.9(3)
C45 C40 C46 123.0(3)
C42 C41 C40 122.1(4)
C43 C42 C41 120.1(4)
C42 C43 C44 121.6(4)
C43 C44 C45 119.1(3)
C43 C44 C49 120.8(3)
C45 C44 C49 119.7(3)
C44 C45 N4 119.6(3)
C44 C45 C40 119.9(3)
N4 C45 C40 120.4(3)
C40 C46 C47 110.9(3)
C40 C46 C48 113.8(3)
C47 C46 C48 108.5(3)
C44 C49 C51 114.8(3)
C44 C49 C50 109.7(3)
C51 C49 C50 109.9(4)
N5 C52 C54 112.9(3)
N5 C52 Cr1 141.2(2)
C54 C52 Cr1 105.9(2)
C55 C53 N6 129.5(3)
C55 C53 C54 118.0(3)
N6 C53 C54 112.0(3)
N8 C54 C53 121.7(3)
N8 C54 C52 118.9(3)
C53 C54 C52 119.4(3)
C53 C55 N7 119.3(3)
C61 C56 C57 109.8(3)
C58 C57 C56 111.5(3)
C57 C58 C59 111.0(3)
C58 C59 C60 110.3(3)
C61 C60 C59 113.0(3)
N5 C61 C60 110.6(3)
N5 C61 C56 110.8(3)
C60 C61 C56 110.6(3)
C67 C62 C63 111.5(3)
C62 C63 C64 111.7(4)
C65 C64 C63 109.9(4)
C64 C65 C66 111.3(4)
C65 C66 C67 109.3(3)
N6 C67 C62 112.8(3)
N6 C67 C66 111.2(3)
C62 C67 C66 109.3(3)
C69 C68 C73 110.6(3)
C70 C69 C68 112.5(4)
C69 C70 C71 109.6(4)
C72 C71 C70 112.0(4)
C71 C72 C73 112.6(3)
N7 C73 C72 113.9(3)
N7 C73 C68 112.3(3)
C72 C73 C68 109.6(3)
C79 C74 C75 116.0(3)
C76 C75 C74 111.2(3)
C77 C76 C75 112.2(3)
C76 C77 C78 109.4(3)
C77 C78 C79 112.8(3)
N7 C79 N8 108.7(2)
N7 C79 C74 115.5(3)
N8 C79 C74 108.7(3)
N7 C79 C78 108.2(3)
N8 C79 C78 106.9(3)
C74 C79 C78 108.5(3)

loop_
_geom_bond_atom_site_label_1
_geom_bond_atom_site_label_2
_geom_bond_distance
Cr1 N2 1.883(3)
Cr1 N6 1.887(2)
Cr1 N1 1.898(2)
Cr1 C52 1.954(3)
Cr1 C2 2.386(3)
Cr1 C1 2.404(3)
Cr2 N3 1.988(3)
Cr2 N4 2.002(2)
Cr2 N8 2.034(3)
Cr2 N5 2.046(2)
N1 C1 1.365(4)
N1 C8 1.420(4)
N2 C2 1.375(4)
N2 C20 1.426(4)
N3 C26 1.357(4)
N3 C33 1.424(4)
N4 C27 1.337(4)
N4 C45 1.422(4)
N5 C52 1.323(4)
N5 C61 1.467(4)
N6 C53 1.404(4)
N6 C67 1.472(4)
N7 C55 1.364(4)
N7 C73 1.464(4)
N7 C79 1.470(4)
N8 C54 1.331(4)
N8 C79 1.481(4)
C1 C2 1.378(5)
C3 C4 1.368(5)
C3 C8 1.416(5)
C3 C9 1.521(6)
C4 C5 1.368(6)
C5 C6 1.384(6)
C6 C7 1.372(5)
C7 C8 1.406(5)
C7 C12 1.524(6)
C9 C10 1.506(6)
C9 C11 1.508(6)
C12 C13 1.523(6)
C12 C14 1.539(6)
C15 C16 1.364(5)
C15 C20 1.375(5)
C15 C21 1.515(5)
C16 C17 1.365(6)
C17 C18 1.374(6)
C18 C19 1.365(5)
C19 C20 1.393(5)
C19 C23 1.520(5)
C21 C22 1.497(6)
C21 C80 1.512(6)
C23 C24 1.530(7)
C23 C25 1.548(6)
C26 C27 1.341(4)
C28 C29 1.371(5)
C28 C33 1.412(4)
C28 C34 1.530(5)
C29 C30 1.374(5)
C30 C31 1.351(5)
C31 C32 1.379(5)
C32 C33 1.411(5)
C32 C37 1.500(5)
C34 C35 1.518(6)
C34 C36 1.527(6)
C37 C39 1.496(6)
C37 C38 1.532(7)
C40 C41 1.390(5)
C40 C45 1.438(5)
C40 C46 1.500(5)
C41 C42 1.373(6)
C42 C43 1.362(5)
C43 C44 1.376(4)
C44 C45 1.407(5)
C44 C49 1.501(5)
C46 C47 1.514(5)
C46 C48 1.549(6)
C49 C51 1.512(6)
C49 C50 1.546(6)
C52 C54 1.451(4)
C53 C55 1.349(4)
C53 C54 1.433(4)
C56 C61 1.529(5)
C56 C57 1.532(5)
C57 C58 1.493(5)
C58 C59 1.516(6)
C59 C60 1.527(4)
C60 C61 1.501(4)
C62 C67 1.496(5)
C62 C63 1.510(5)
C63 C64 1.526(6)
C64 C65 1.506(6)
C65 C66 1.519(5)
C66 C67 1.529(5)
C68 C69 1.520(5)
C68 C73 1.522(5)
C69 C70 1.499(6)
C70 C71 1.524(6)
C71 C72 1.500(5)
C72 C73 1.521(5)
C74 C79 1.506(5)
C74 C75 1.534(5)
C75 C76 1.508(6)
C76 C77 1.492(5)
C77 C78 1.527(5)
C78 C79 1.537(5)
